data_4304967
loop_
_publ_author_name
'Rui-Bo Zhang'
'Zhao-Ji Li'
'Ye-Yan Qin'
'Jian-Kai Cheng'
'Jian Zhang'
'Yuan-Gen Yao'

_publ_contact_author_address
;
The State Key Laboratory of Structure Chemistry, 
Fujian Institute of Research on the Structure of Matter, 
the Chinese Academy of Sciences,
Fuzhou, Fujian, 350002
P. R. China
;
_publ_contact_author_email yyg@fjirsm.ac.cn
_publ_contact_author_fax 86-591-83714946
_publ_contact_author_name 'Yuan-Gen Yao'
_publ_contact_author_phone 86-591-83711523
_publ_section_title
;
Synthesis, Structure, and Physical Properties of a New Anions-Controlled
Cd(II)-Guanazole (3,5-Diamino-1,2,4-triazole) Hybrid Family
;
_journal_name_full 'Inorganic Chemistry'
_journal_page_first 4861
_journal_page_last 4876
_journal_paper_doi 10.1021/ic8001042
_journal_volume 47
_journal_year 2008
_chemical_formula_moiety 'C8 H16 Cd3 F2 N20'
_chemical_formula_sum 'C8 H16 Cd3 F2 N20'
_chemical_formula_weight 767.64
_chemical_name_systematic
; 
 ? 
;
_space_group_IT_number 14
_symmetry_cell_setting monoclinic
_symmetry_space_group_name_Hall '-P 2ybc'
_symmetry_space_group_name_H-M 'P 1 21/c 1'
_atom_sites_solution_hydrogens geom
_atom_sites_solution_primary direct
_atom_sites_solution_secondary difmap
_audit_creation_method SHELXL-97
_cell_angle_alpha 90.00
_cell_angle_beta 105.137(3)
_cell_angle_gamma 90.00
_cell_formula_units_Z 2
_cell_length_a 9.326(3)
_cell_length_b 7.865(2)
_cell_length_c 13.129(4)
_cell_measurement_reflns_used 2726
_cell_measurement_temperature 294.1500
_cell_measurement_theta_max 27.4835
_cell_measurement_theta_min 2.2628
_cell_volume 929.6(5)
_computing_cell_refinement SAINT
_computing_data_collection SMART
_computing_data_reduction SAINT
_computing_structure_refinement 'SHELXL-97 (Sheldrick, 1997)'
_computing_structure_solution 'SHELXS-97 (Sheldrick, 1990)'
_diffrn_ambient_temperature 294.1500
_diffrn_detector_area_resol_mean 14.6306
_diffrn_measured_fraction_theta_full 0.991
_diffrn_measured_fraction_theta_max 0.991
_diffrn_measurement_device_type 'SMART CCD'
_diffrn_measurement_method dtprofit.ref
_diffrn_radiation_monochromator graphite
_diffrn_radiation_source 'fine-focus sealed tube'
_diffrn_radiation_type MoK\a
_diffrn_radiation_wavelength 0.71073
_diffrn_reflns_av_R_equivalents 0.0130
_diffrn_reflns_av_sigmaI/netI 0.0309
_diffrn_reflns_limit_h_max 11
_diffrn_reflns_limit_h_min -12
_diffrn_reflns_limit_k_max 7
_diffrn_reflns_limit_k_min -10
_diffrn_reflns_limit_l_max 17
_diffrn_reflns_limit_l_min -14
_diffrn_reflns_number 6697
_diffrn_reflns_theta_full 27.48
_diffrn_reflns_theta_max 27.48
_diffrn_reflns_theta_min 2.26
_diffrn_standards_decay_% 0
_diffrn_standards_interval_count 0
_diffrn_standards_interval_time .
_diffrn_standards_number 0
_exptl_absorpt_coefficient_mu 3.472
_exptl_absorpt_correction_T_max 1.0000
_exptl_absorpt_correction_T_min 0.8166
_exptl_absorpt_correction_type multi-scan
_exptl_absorpt_process_details SADABS
_exptl_crystal_colour White
_exptl_crystal_density_diffrn 2.742
_exptl_crystal_density_method 'not measured'
_exptl_crystal_description Prism
_exptl_crystal_F_000 732
_exptl_crystal_size_max 0.2500
_exptl_crystal_size_mid 0.2000
_exptl_crystal_size_min 0.2000
_refine_diff_density_max 0.654
_refine_diff_density_min -0.570
_refine_diff_density_rms 0.082
_refine_ls_extinction_method none
_refine_ls_goodness_of_fit_ref 1.032
_refine_ls_hydrogen_treatment constr
_refine_ls_matrix_type full
_refine_ls_number_parameters 151
_refine_ls_number_reflns 2110
_refine_ls_number_restraints 0
_refine_ls_restrained_S_all 1.032
_refine_ls_R_factor_all 0.0176
_refine_ls_R_factor_gt 0.0167
_refine_ls_shift/su_max 0.000
_refine_ls_shift/su_mean 0.000
_refine_ls_structure_factor_coef Fsqd
_refine_ls_weighting_details 'calc w=1/[\s^2^(Fo^2^)+(0.0244P)^2^+1.4218P] where P=(Fo^2^+2Fc^2^)/3'
_refine_ls_weighting_scheme calc
_refine_ls_wR_factor_gt 0.0437
_refine_ls_wR_factor_ref 0.0442
_reflns_number_gt 2049
_reflns_number_total 2110
_reflns_threshold_expression >2sigma(I)
_cod_data_source_file ic8001042-file004_2.cif
_cod_data_source_block 2
_cod_depositor_comments
;
The following automatic conversions were performed:
'_symmetry_cell_setting' value 'Monoclinic' changed to 'monoclinic'
according to '/home/saulius/struct/CIF-dictionaries/cif_core.dic'
dictionary named 'cif_core.dic' version 2.4.1 from
2010-06-29.

'_exptl_absorpt_correction_type' value 'Multi-scan' changed
to 'multi-scan' according to
'/home/saulius/struct/CIF-dictionaries/cif_core.dic' dictionary named
'cif_core.dic' version 2.4.1 from 2010-06-29.

Automatic conversion script
Id: cif_fix_enum 1527 2010-12-29 10:47:43Z saulius 
;
_cod_database_code 4304967

loop_
_symmetry_equiv_pos_as_xyz
'x, y, z'
'-x, y+1/2, -z+1/2'
'-x, -y, -z'
'x, -y-1/2, z-1/2'

loop_
_atom_site_label
_atom_site_type_symbol
_atom_site_fract_x
_atom_site_fract_y
_atom_site_fract_z
_atom_site_U_iso_or_equiv
_atom_site_adp_type
_atom_site_occupancy
_atom_site_symmetry_multiplicity
_atom_site_calc_flag
_atom_site_refinement_flags
_atom_site_disorder_assembly
_atom_site_disorder_group
Cd1 Cd 0.156745(17) -0.29636(2) 0.016924(11) 0.01305(6) Uani 1 1 d . . .
Cd2 Cd 0.5000 0.0000 0.0000 0.01208(7) Uani 1 2 d S . .
N1 N 0.1839(2) -0.3549(3) 0.19417(14) 0.0147(4) Uani 1 1 d . . .
N4 N 0.0021(2) -0.1709(3) 0.23631(16) 0.0229(4) Uani 1 1 d . . .
H4A H -0.0272 -0.1152 0.2835 0.028 Uiso 1 1 calc R . .
H4B H -0.0466 -0.1637 0.1711 0.028 Uiso 1 1 calc R . .
N5 N 0.3997(2) -0.5348(3) 0.22029(16) 0.0233(4) Uani 1 1 d . . .
H5A H 0.4760 -0.5793 0.2635 0.028 Uiso 1 1 calc R . .
H5B H 0.3816 -0.5557 0.1538 0.028 Uiso 1 1 calc R . .
C1 C 0.3066(2) -0.4305(3) 0.25744(17) 0.0144(4) Uani 1 1 d . . .
C2 C 0.1271(2) -0.2719(3) 0.26517(17) 0.0139(4) Uani 1 1 d . . .
N2 N 0.3279(2) -0.3935(3) 0.35811(15) 0.0170(4) Uani 1 1 d . . .
N3 N 0.2076(2) -0.2893(3) 0.36398(15) 0.0163(4) Uani 1 1 d . . .
F1 F 0.40086(15) -0.19489(17) 0.09257(11) 0.0197(3) Uani 1 1 d . . .
N8 N -0.0979(2) -0.2968(2) -0.03072(16) 0.0164(4) Uani 1 1 d . . .
C4 C -0.1907(2) -0.1679(3) -0.04659(18) 0.0144(4) Uani 1 1 d . . .
N9 N -0.1690(2) -0.0188(3) -0.09685(17) 0.0206(4) Uani 1 1 d . . .
H9A H -0.0912 -0.0068 -0.1197 0.025 Uiso 1 1 calc R . .
H9B H -0.2334 0.0618 -0.1052 0.025 Uiso 1 1 calc R . .
N7 N -0.1590(2) -0.4182(3) 0.02664(15) 0.0163(4) Uani 1 1 d . . .
C3 C -0.2817(2) -0.3458(3) 0.03956(18) 0.0158(4) Uani 1 1 d . . .
N10 N -0.3670(3) -0.4163(3) 0.0972(2) 0.0352(6) Uani 1 1 d . . .
H10A H -0.3427 -0.5128 0.1277 0.042 Uiso 1 1 calc R . .
H10B H -0.4456 -0.3647 0.1033 0.042 Uiso 1 1 calc R . .
N6 N -0.3096(2) -0.1905(2) -0.00696(16) 0.0168(4) Uani 1 1 d . . .

loop_
_atom_site_aniso_label
_atom_site_aniso_U_11
_atom_site_aniso_U_22
_atom_site_aniso_U_33
_atom_site_aniso_U_23
_atom_site_aniso_U_13
_atom_site_aniso_U_12
Cd1 0.01295(9) 0.01618(10) 0.01082(9) 0.00197(5) 0.00451(6) 0.00108(5)
Cd2 0.01015(11) 0.01375(12) 0.01205(11) 0.00013(8) 0.00238(8) 0.00031(7)
N1 0.0155(9) 0.0176(9) 0.0117(8) 0.0005(7) 0.0047(7) 0.0020(7)
N4 0.0211(10) 0.0324(12) 0.0152(10) 0.0022(9) 0.0045(8) 0.0120(9)
N5 0.0256(11) 0.0302(11) 0.0152(9) 0.0009(8) 0.0074(8) 0.0119(9)
C1 0.0153(10) 0.0152(10) 0.0132(10) 0.0012(8) 0.0048(8) 0.0000(8)
C2 0.0144(10) 0.0150(10) 0.0125(10) 0.0005(8) 0.0041(8) -0.0007(8)
N2 0.0170(9) 0.0211(10) 0.0128(9) -0.0001(8) 0.0036(7) 0.0065(8)
N3 0.0175(9) 0.0202(10) 0.0114(9) -0.0005(7) 0.0041(7) 0.0052(7)
F1 0.0164(7) 0.0216(7) 0.0221(7) 0.0063(5) 0.0065(5) 0.0002(5)
N8 0.0147(9) 0.0137(9) 0.0216(10) 0.0018(7) 0.0064(8) 0.0008(7)
C4 0.0125(10) 0.0138(10) 0.0166(10) -0.0012(8) 0.0029(8) -0.0006(8)
N9 0.0195(10) 0.0175(10) 0.0277(11) 0.0054(8) 0.0111(8) 0.0032(8)
N7 0.0145(9) 0.0153(9) 0.0206(9) 0.0026(8) 0.0074(7) 0.0009(7)
C3 0.0162(10) 0.0145(10) 0.0172(10) -0.0020(8) 0.0053(8) 0.0004(8)
N10 0.0365(13) 0.0242(11) 0.0582(16) 0.0154(11) 0.0360(12) 0.0117(10)
N6 0.0159(9) 0.0137(9) 0.0222(10) 0.0016(7) 0.0077(8) 0.0026(7)

loop_
_atom_type_symbol
_atom_type_description
_atom_type_scat_dispersion_real
_atom_type_scat_dispersion_imag
_atom_type_scat_source
C C 0.0033 0.0016 'International Tables Vol C Tables 4.2.6.8 and 6.1.1.4'
H H 0.0000 0.0000 'International Tables Vol C Tables 4.2.6.8 and 6.1.1.4'
N N 0.0061 0.0033 'International Tables Vol C Tables 4.2.6.8 and 6.1.1.4'
F F 0.0171 0.0103 'International Tables Vol C Tables 4.2.6.8 and 6.1.1.4'
Cd Cd -0.8075 1.2024 'International Tables Vol C Tables 4.2.6.8 and 6.1.1.4'

loop_
_geom_angle_atom_site_label_1
_geom_angle_atom_site_label_2
_geom_angle_atom_site_label_3
_geom_angle
_geom_angle_site_symmetry_1
_geom_angle_site_symmetry_3
_geom_angle_publ_flag
N3 Cd1 N8 101.47(7) 4 . ?
N3 Cd1 N7 92.96(7) 4 3_545 ?
N8 Cd1 N7 90.37(7) . 3_545 ?
N3 Cd1 N1 161.39(7) 4 . ?
N8 Cd1 N1 96.15(7) . . ?
N7 Cd1 N1 92.84(7) 3_545 . ?
N3 Cd1 F1 82.63(6) 4 . ?
N8 Cd1 F1 158.05(6) . . ?
N7 Cd1 F1 111.08(6) 3_545 . ?
N1 Cd1 F1 78.78(6) . . ?
N3 Cd1 N9 94.24(7) 4 3 ?
N8 Cd1 N9 92.50(7) . 3 ?
N7 Cd1 N9 171.57(7) 3_545 3 ?
N1 Cd1 N9 78.97(7) . 3 ?
F1 Cd1 N9 65.61(6) . 3 ?
N2 Cd2 N2 180.0 4 2_655 ?
N2 Cd2 F1 96.19(6) 4 3_655 ?
N2 Cd2 F1 83.81(6) 2_655 3_655 ?
N2 Cd2 F1 83.81(6) 4 . ?
N2 Cd2 F1 96.19(6) 2_655 . ?
F1 Cd2 F1 180.00(8) 3_655 . ?
N2 Cd2 N6 96.44(7) 4 1_655 ?
N2 Cd2 N6 83.56(7) 2_655 1_655 ?
F1 Cd2 N6 89.56(6) 3_655 1_655 ?
F1 Cd2 N6 90.44(6) . 1_655 ?
N2 Cd2 N6 83.56(7) 4 3 ?
N2 Cd2 N6 96.44(7) 2_655 3 ?
F1 Cd2 N6 90.44(6) 3_655 3 ?
F1 Cd2 N6 89.56(6) . 3 ?
N6 Cd2 N6 180.0 1_655 3 ?
C2 N1 C1 102.02(18) . . ?
C2 N1 Cd1 129.42(15) . . ?
C1 N1 Cd1 123.50(14) . . ?
C2 N4 H4A 120.0 . . ?
C2 N4 H4B 120.0 . . ?
H4A N4 H4B 120.0 . . ?
C1 N5 H5A 120.0 . . ?
C1 N5 H5B 120.0 . . ?
H5A N5 H5B 120.0 . . ?
N2 C1 N1 113.4(2) . . ?
N2 C1 N5 123.0(2) . . ?
N1 C1 N5 123.5(2) . . ?
N3 C2 N1 113.6(2) . . ?
N3 C2 N4 123.4(2) . . ?
N1 C2 N4 122.9(2) . . ?
C1 N2 N3 105.69(17) . . ?
C1 N2 Cd2 128.96(15) . 2_645 ?
N3 N2 Cd2 124.81(14) . 2_645 ?
C2 N3 N2 105.23(18) . . ?
C2 N3 Cd1 129.46(16) . 4_556 ?
N2 N3 Cd1 124.88(14) . 4_556 ?
Cd2 F1 Cd1 118.57(6) . . ?
C4 N8 N7 105.23(18) . . ?
C4 N8 Cd1 129.41(15) . . ?
N7 N8 Cd1 112.70(13) . . ?
N8 C4 N6 114.2(2) . . ?
N8 C4 N9 123.8(2) . . ?
N6 C4 N9 122.0(2) . . ?
C4 N9 Cd1 126.32(15) . 3 ?
C4 N9 H9A 120.0 . . ?
Cd1 N9 H9A 94.7 3 . ?
C4 N9 H9B 120.0 . . ?
Cd1 N9 H9B 47.6 3 . ?
H9A N9 H9B 120.0 . . ?
C3 N7 N8 104.94(18) . . ?
C3 N7 Cd1 120.65(15) . 3_545 ?
N8 N7 Cd1 119.22(14) . 3_545 ?
N7 C3 N10 123.3(2) . . ?
N7 C3 N6 113.4(2) . . ?
N10 C3 N6 123.2(2) . . ?
C3 N10 H10A 120.0 . . ?
C3 N10 H10B 120.0 . . ?
H10A N10 H10B 120.0 . . ?
C4 N6 C3 102.14(19) . . ?
C4 N6 Cd2 129.50(15) . 1_455 ?
C3 N6 Cd2 127.95(15) . 1_455 ?

loop_
_geom_bond_atom_site_label_1
_geom_bond_atom_site_label_2
_geom_bond_distance
_geom_bond_site_symmetry_2
_geom_bond_publ_flag
Cd1 N3 2.282(2) 4 ?
Cd1 N8 2.292(2) . ?
Cd1 N7 2.318(2) 3_545 ?
Cd1 N1 2.320(2) . ?
Cd1 F1 2.3719(15) . ?
Cd1 N9 2.682(2) 3 ?
Cd2 N2 2.2775(19) 4 ?
Cd2 N2 2.2775(19) 2_655 ?
Cd2 F1 2.2953(14) 3_655 ?
Cd2 F1 2.2953(14) . ?
Cd2 N6 2.343(2) 1_655 ?
Cd2 N6 2.343(2) 3 ?
N1 C2 1.354(3) . ?
N1 C1 1.363(3) . ?
N4 C2 1.379(3) . ?
N4 H4A 0.8600 . ?
N4 H4B 0.8600 . ?
N5 C1 1.373(3) . ?
N5 H5A 0.8600 . ?
N5 H5B 0.8600 . ?
C1 N2 1.317(3) . ?
C2 N3 1.326(3) . ?
N2 N3 1.407(3) . ?
N2 Cd2 2.2775(19) 2_645 ?
N3 Cd1 2.282(2) 4_556 ?
N8 C4 1.314(3) . ?
N8 N7 1.424(3) . ?
C4 N6 1.354(3) . ?
C4 N9 1.387(3) . ?
N9 Cd1 2.682(2) 3 ?
N9 H9A 0.8600 . ?
N9 H9B 0.8600 . ?
N7 C3 1.328(3) . ?
N7 Cd1 2.318(2) 3_545 ?
C3 N10 1.352(3) . ?
C3 N6 1.360(3) . ?
N10 H10A 0.8600 . ?
N10 H10B 0.8600 . ?
N6 Cd2 2.343(2) 1_455 ?

loop_
_geom_hbond_atom_site_label_D
_geom_hbond_atom_site_label_H
_geom_hbond_atom_site_label_A
_geom_hbond_distance_DH
_geom_hbond_distance_HA
_geom_hbond_distance_DA
_geom_hbond_angle_DHA
_geom_hbond_site_symmetry_A
N4 H4A N1 0.86 2.58 3.293(3) 141.6 2
N5 H5A F1 0.86 2.14 2.949(3) 156.3 2_645
N9 H9A N4 0.86 2.38 3.081(3) 139.2 3
N9 H9B F1 0.86 1.92 2.751(3) 161.1 3
N9 H9B N1 0.86 2.68 3.193(3) 119.7 3
N10 H10A N3 0.86 2.50 3.268(3) 148.9 2_545
N10 H10B F1 0.86 1.94 2.767(3) 162.0 1_455
